data_7705024
loop_
_publ_author_name
'Machado, Jo\~ao Franco'
'Sequeira, Diogo'
'Marques, Fernanda'
'Piedade, M F\'atima M'
'Villa de Brito, Maria J.'
'Helena Garcia, M.'
'Fernandes, Alexandra R.'
'Morais, T\^ania S'

_publ_section_title
;
 New copper(I) complexes selective for prostate cancer cells.
;
_journal_issue 35
_journal_name_full 'Dalton transactions (Cambridge, England : 2003)'
_journal_page_first 12273
_journal_page_last 12286
_journal_paper_doi 10.1039/d0dt02157a
_journal_volume 49
_journal_year 2020
_chemical_formula_sum 'C52 H41 B Cu F4 N O P2'
_chemical_formula_weight 908.15
_space_group_crystal_system triclinic
_space_group_IT_number 2
_space_group_name_Hall '-P 1'
_space_group_name_H-M_alt 'P -1'
_atom_sites_solution_hydrogens geom
_audit_creation_method SHELXL-2018/3
_audit_update_record
;
2020-06-17 deposited with the CCDC.	2020-08-04 downloaded from the CCDC.
;
_cell_angle_alpha 79.448(3)
_cell_angle_beta 81.661(3)
_cell_angle_gamma 66.911(3)
_cell_formula_units_Z 2
_cell_length_a 11.2004(6)
_cell_length_b 12.8118(7)
_cell_length_c 16.8513(10)
_cell_measurement_reflns_used 9855
_cell_measurement_temperature 150(2)
_cell_measurement_theta_max 26.42
_cell_measurement_theta_min 2.47
_cell_volume 2179.6(2)
_computing_cell_refinement 'Bruker SAINT'
_computing_data_collection 'Bruker APEX2'
_computing_data_reduction 'Bruker SAINT'
_computing_molecular_graphics Mercury
_computing_structure_refinement 'SHELXL-2018/3 (Sheldrick, 2018)'
_computing_structure_solution 'SHELXT 2014/4 (Sheldrick, 2014)'
_diffrn_ambient_temperature 150(2)
_diffrn_measured_fraction_theta_full 0.997
_diffrn_measured_fraction_theta_max 0.991
_diffrn_measurement_device_type 'Bruker APEX-II CCD'
_diffrn_measurement_method '\f and \w scans'
_diffrn_radiation_type MoK\a
_diffrn_radiation_wavelength 0.71073
_diffrn_reflns_av_R_equivalents 0.0470
_diffrn_reflns_av_unetI/netI 0.0408
_diffrn_reflns_Laue_measured_fraction_full 0.997
_diffrn_reflns_Laue_measured_fraction_max 0.991
_diffrn_reflns_limit_h_max 12
_diffrn_reflns_limit_h_min -14
_diffrn_reflns_limit_k_max 16
_diffrn_reflns_limit_k_min -16
_diffrn_reflns_limit_l_max 20
_diffrn_reflns_limit_l_min -21
_diffrn_reflns_number 33721
_diffrn_reflns_point_group_measured_fraction_full 0.997
_diffrn_reflns_point_group_measured_fraction_max 0.991
_diffrn_reflns_theta_full 25.242
_diffrn_reflns_theta_max 26.499
_diffrn_reflns_theta_min 3.038
_exptl_absorpt_coefficient_mu 0.632
_exptl_absorpt_correction_T_max 0.7454
_exptl_absorpt_correction_T_min 0.6858
_exptl_absorpt_correction_type multi-scan
_exptl_crystal_colour orange
_exptl_crystal_density_diffrn 1.384
_exptl_crystal_description PRISM
_exptl_crystal_F_000 936
_exptl_crystal_size_max 0.700
_exptl_crystal_size_mid 0.700
_exptl_crystal_size_min 0.600
_refine_diff_density_max 1.232
_refine_diff_density_min -1.003
_refine_diff_density_rms 0.082
_refine_ls_extinction_method none
_refine_ls_goodness_of_fit_ref 1.005
_refine_ls_hydrogen_treatment constr
_refine_ls_matrix_type full
_refine_ls_number_parameters 578
_refine_ls_number_reflns 8944
_refine_ls_number_restraints 0
_refine_ls_restrained_S_all 1.005
_refine_ls_R_factor_all 0.0564
_refine_ls_R_factor_gt 0.0481
_refine_ls_shift/su_max 0.038
_refine_ls_shift/su_mean 0.001
_refine_ls_structure_factor_coef Fsqd
_refine_ls_weighting_details 'w=1/[\s^2^(Fo^2^)+(0.0966P)^2^+1.7953P] where P=(Fo^2^+2Fc^2^)/3'
_refine_ls_weighting_scheme calc
_refine_ls_wR_factor_gt 0.1408
_refine_ls_wR_factor_ref 0.1486
_reflns_Friedel_coverage 0.000
_reflns_number_gt 7617
_reflns_number_total 8944
_reflns_threshold_expression 'I > 2\s(I)'
_cod_data_source_file d0dt02157a2.cif
_cod_data_source_block shelx_CCDC4
_cod_depositor_comments 'Adding full bibliography for 7705020--7705024.cif.'
_cod_database_code 7705024
_shelx_shelxl_version_number 2018/3
_shelx_space_group_comment
;
The symmetry employed for this shelxl refinement is uniquely defined
by the following loop, which should always be used as a source of
symmetry information in preference to the above space-group names.
They are only intended as comments.
;
_shelx_estimated_absorpt_t_min 0.666
_shelx_estimated_absorpt_t_max 0.703

loop_
_space_group_symop_operation_xyz
'x, y, z'
'-x, -y, -z'

loop_
_atom_site_label
_atom_site_type_symbol
_atom_site_fract_x
_atom_site_fract_y
_atom_site_fract_z
_atom_site_U_iso_or_equiv
_atom_site_adp_type
_atom_site_occupancy
_atom_site_site_symmetry_order
_atom_site_calc_flag
_atom_site_refinement_flags_posn
_atom_site_refinement_flags_adp
_atom_site_refinement_flags_occupancy
_atom_site_disorder_assembly
_atom_site_disorder_group
Cu1 Cu 0.30096(3) 0.26788(2) 0.73756(2) 0.01905(11) Uani 1 1 d . . . . .
P1 P 0.16814(6) 0.36082(5) 0.83753(3) 0.01714(15) Uani 1 1 d . . . . .
P2 P 0.50723(6) 0.13898(5) 0.74689(4) 0.02129(15) Uani 1 1 d . . . . .
O1 O 0.30121(18) 0.39922(16) 0.62662(11) 0.0268(4) Uani 1 1 d . . . . .
N1 N 0.1969(2) 0.24144(17) 0.65817(12) 0.0195(4) Uani 1 1 d . . . . .
C34 C 0.2543(2) 0.4129(2) 0.97029(15) 0.0232(5) Uani 1 1 d . . . . .
H34 H 0.226782 0.357065 1.003938 0.028 Uiso 1 1 calc R U . . .
C23 C 0.1185(2) 0.2664(2) 0.91749(14) 0.0178(5) Uani 1 1 d . . . . .
C29 C 0.2381(2) 0.4355(2) 0.88781(15) 0.0207(5) Uani 1 1 d . . . . .
C7 C 0.0728(3) 0.3805(2) 0.45558(15) 0.0252(5) Uani 1 1 d . . . . .
H7 H 0.117303 0.431447 0.438613 0.030 Uiso 1 1 calc R U . . .
C24 C 0.0200(3) 0.3084(2) 0.97765(15) 0.0234(5) Uani 1 1 d . . . . .
H24 H -0.022895 0.388732 0.977686 0.028 Uiso 1 1 calc R U . . .
C8 C 0.0955(2) 0.3089(2) 0.53116(15) 0.0210(5) Uani 1 1 d . . . . .
C35 C 0.5046(2) 0.0104(2) 0.81409(15) 0.0225(5) Uani 1 1 d . . . . .
C10 C 0.2740(2) 0.3694(2) 0.56881(15) 0.0218(5) Uani 1 1 d . . . . .
C9 C 0.1846(2) 0.3039(2) 0.58530(14) 0.0186(5) Uani 1 1 d . . . . .
C17 C 0.0117(2) 0.4725(2) 0.81018(14) 0.0222(5) Uani 1 1 d . . . . .
C41 C 0.6225(3) 0.1789(2) 0.78837(16) 0.0266(5) Uani 1 1 d . . . . .
C1 C 0.1257(3) 0.1739(2) 0.68124(16) 0.0255(5) Uani 1 1 d . . . . .
H1 H 0.136270 0.127805 0.732701 0.031 Uiso 1 1 calc R U . . .
C46 C 0.7556(3) 0.1126(3) 0.78625(19) 0.0356(7) Uani 1 1 d . . . . .
H46 H 0.789943 0.045399 0.760673 0.043 Uiso 1 1 calc R U . . .
C25 C -0.0155(3) 0.2339(2) 1.03716(17) 0.0304(6) Uani 1 1 d . . . . .
H25 H -0.082629 0.263124 1.078007 0.036 Uiso 1 1 calc R U . . .
C36 C 0.4289(3) -0.0451(2) 0.79562(19) 0.0315(6) Uani 1 1 d . . . . .
H36 H 0.386968 -0.019812 0.746609 0.038 Uiso 1 1 calc R U . . .
C28 C 0.1796(3) 0.1487(2) 0.91815(17) 0.0292(6) Uani 1 1 d . . . . .
H28 H 0.246894 0.118767 0.877550 0.035 Uiso 1 1 calc R U . . .
C33 C 0.3114(3) 0.4727(3) 1.00336(18) 0.0321(6) Uani 1 1 d . . . . .
H33 H 0.322034 0.457725 1.059760 0.038 Uiso 1 1 calc R U . . .
C40 C 0.5650(3) -0.0281(2) 0.88613(16) 0.0291(6) Uani 1 1 d . . . . .
H40 H 0.616296 0.009095 0.899720 0.035 Uiso 1 1 calc R U . . .
C11 C 0.3389(3) 0.3872(3) 0.48695(16) 0.0298(6) Uani 1 1 d . . . . .
C21 C -0.1909(3) 0.5212(3) 0.75211(19) 0.0378(7) Uani 1 1 d . . . . .
H21 H -0.246520 0.499185 0.727046 0.045 Uiso 1 1 calc R U . . .
C3 C 0.0217(3) 0.2378(2) 0.55716(16) 0.0276(6) Uani 1 1 d . . . . .
C2 C 0.0405(3) 0.1703(2) 0.63334(17) 0.0308(6) Uani 1 1 d . . . . .
H2 H -0.006833 0.121851 0.651473 0.037 Uiso 1 1 calc R U . . .
C18 C -0.0302(3) 0.5841(2) 0.82667(16) 0.0315(6) Uani 1 1 d . . . . .
H18 H 0.024258 0.606426 0.852553 0.038 Uiso 1 1 calc R U . . .
C30 C 0.2807(3) 0.5167(2) 0.83904(17) 0.0311(6) Uani 1 1 d . . . . .
H30 H 0.271366 0.531599 0.782474 0.037 Uiso 1 1 calc R U . . .
C19 C -0.1516(3) 0.6636(3) 0.80540(19) 0.0424(8) Uani 1 1 d . . . . .
H19 H -0.179148 0.740045 0.816406 0.051 Uiso 1 1 calc R U . . .
C37 C 0.4147(3) -0.1361(3) 0.8478(2) 0.0416(8) Uani 1 1 d . . . . .
H37 H 0.362751 -0.173081 0.834701 0.050 Uiso 1 1 calc R U . . .
C20 C -0.2320(3) 0.6324(3) 0.76863(19) 0.0423(8) Uani 1 1 d . . . . .
H20 H -0.315076 0.686843 0.754664 0.051 Uiso 1 1 calc R U . . .
C22 C -0.0693(3) 0.4414(2) 0.77184(16) 0.0295(6) Uani 1 1 d . . . . .
H22 H -0.041123 0.365614 0.759237 0.035 Uiso 1 1 calc R U . . .
C45 C 0.8373(3) 0.1453(3) 0.8217(2) 0.0450(8) Uani 1 1 d . . . . .
H45 H 0.927883 0.100114 0.820603 0.054 Uiso 1 1 calc R U . . .
C47 C 0.5982(3) 0.0851(2) 0.65511(17) 0.0311(6) Uani 1 1 d . . . . .
C26 C 0.0463(3) 0.1170(3) 1.03747(19) 0.0358(7) Uani 1 1 d . . . . .
H26 H 0.022133 0.065852 1.078714 0.043 Uiso 1 1 calc R U . . .
C32 C 0.3522(3) 0.5531(3) 0.9548(2) 0.0372(7) Uani 1 1 d . . . . .
H32 H 0.391206 0.593324 0.977662 0.045 Uiso 1 1 calc R U . . .
C6 C -0.0129(3) 0.3767(3) 0.40689(17) 0.0330(6) Uani 1 1 d . . . . .
H6 H -0.026295 0.424366 0.356073 0.040 Uiso 1 1 calc R U . . .
C38 C 0.4757(3) -0.1744(3) 0.9196(2) 0.0419(7) Uani 1 1 d . . . . .
H38 H 0.465601 -0.237316 0.955502 0.050 Uiso 1 1 calc R U . . .
C39 C 0.5511(3) -0.1206(3) 0.93835(19) 0.0392(7) Uani 1 1 d . . . . .
H39 H 0.593507 -0.146877 0.987163 0.047 Uiso 1 1 calc R U . . .
C42 C 0.5747(3) 0.2785(3) 0.8237(2) 0.0408(7) Uani 1 1 d . . . . .
H42 H 0.484486 0.324825 0.824107 0.049 Uiso 1 1 calc R U . . .
C27 C 0.1425(3) 0.0747(2) 0.9781(2) 0.0406(7) Uani 1 1 d . . . . .
H27 H 0.184043 -0.005718 0.978070 0.049 Uiso 1 1 calc R U . . .
C31 C 0.3365(3) 0.5755(3) 0.8729(2) 0.0400(7) Uani 1 1 d . . . . .
H31 H 0.364204 0.631548 0.839612 0.048 Uiso 1 1 calc R U . . .
C12 C 0.3853(3) 0.2989(3) 0.43915(18) 0.0402(7) Uani 1 1 d . . . . .
H12 H 0.362487 0.233542 0.454045 0.048 Uiso 1 1 calc R U . . .
C4 C -0.0662(3) 0.2367(3) 0.5049(2) 0.0417(8) Uani 1 1 d . . . . .
H4 H -0.115016 0.189154 0.521432 0.050 Uiso 1 1 calc R U . . .
C52 C 0.6018(3) 0.1623(3) 0.58733(18) 0.0370(7) Uani 1 1 d . . . . .
H52 H 0.552621 0.241601 0.588820 0.044 Uiso 1 1 calc R U . . .
C51 C 0.6757(3) 0.1268(3) 0.51686(19) 0.0416(7) Uani 1 1 d . . . . .
H51 H 0.673600 0.180958 0.469795 0.050 Uiso 1 1 calc R U . . .
C16 C 0.3689(4) 0.4839(4) 0.46366(19) 0.0509(10) Uani 1 1 d . . . . .
H16 H 0.337820 0.543786 0.496347 0.061 Uiso 1 1 calc R U . . .
C5 C -0.0813(3) 0.3030(3) 0.4313(2) 0.0448(8) Uani 1 1 d . . . . .
H5 H -0.138398 0.299596 0.396157 0.054 Uiso 1 1 calc R U . . .
C44 C 0.7875(4) 0.2440(4) 0.8589(2) 0.0511(9) Uani 1 1 d . . . . .
H44 H 0.843385 0.264899 0.884583 0.061 Uiso 1 1 calc R U . . .
C48 C 0.6783(4) -0.0294(3) 0.6534(2) 0.0468(8) Uani 1 1 d . . . . .
H48 H 0.681525 -0.083832 0.700485 0.056 Uiso 1 1 calc R U . . .
C43 C 0.6571(4) 0.3112(4) 0.8584(2) 0.0571(10) Uani 1 1 d . . . . .
H43 H 0.623349 0.380128 0.881811 0.069 Uiso 1 1 calc R U . . .
C13 C 0.4654(3) 0.3083(5) 0.3696(2) 0.0631(13) Uani 1 1 d . . . . .
H13 H 0.500564 0.247564 0.337681 0.076 Uiso 1 1 calc R U . . .
C50 C 0.7495(4) 0.0165(3) 0.5153(2) 0.0500(9) Uani 1 1 d . . . . .
H50 H 0.800382 -0.007306 0.466896 0.060 Uiso 1 1 calc R U . . .
C15 C 0.4452(5) 0.4924(5) 0.3918(2) 0.0782(16) Uani 1 1 d . . . . .
H15 H 0.463461 0.559735 0.374053 0.094 Uiso 1 1 calc R U . . .
C14 C 0.4939(4) 0.4041(6) 0.3467(2) 0.0787(17) Uani 1 1 d . . . . .
H14 H 0.548496 0.409516 0.298718 0.094 Uiso 1 1 calc R U . . .
C49 C 0.7535(4) -0.0641(3) 0.5831(2) 0.0593(10) Uani 1 1 d . . . . .
H49 H 0.807251 -0.142417 0.581327 0.071 Uiso 1 1 calc R U . . .
B1 B 0.1354(5) 0.8650(3) 0.7250(2) 0.0483(10) Uani 1 1 d . . . . .
F2 F 0.1189(3) 0.9280(3) 0.78519(17) 0.0834(8) Uani 1 1 d . . . . .
F3 F 0.2462(4) 0.8831(5) 0.6829(2) 0.1560(19) Uani 1 1 d . . . . .
F1 F 0.0341(10) 0.9178(7) 0.6836(9) 0.118(4) Uani 0.623(17) 1 d . . P A 1
F4 F 0.1955(9) 0.7562(5) 0.7342(7) 0.128(4) Uani 0.623(17) 1 d . . P A 1
F1A F 0.0749(17) 0.9082(10) 0.6536(7) 0.082(5) Uani 0.377(17) 1 d . . P A 2
F4A F 0.092(3) 0.7783(14) 0.7594(5) 0.153(10) Uani 0.377(17) 1 d . . P A 2

loop_
_atom_site_aniso_label
_atom_site_aniso_U_11
_atom_site_aniso_U_22
_atom_site_aniso_U_33
_atom_site_aniso_U_23
_atom_site_aniso_U_13
_atom_site_aniso_U_12
Cu1 0.02111(18) 0.01984(18) 0.01445(16) -0.00412(12) -0.00102(12) -0.00522(13)
P1 0.0202(3) 0.0160(3) 0.0134(3) -0.0023(2) -0.0002(2) -0.0052(2)
P2 0.0203(3) 0.0193(3) 0.0203(3) -0.0044(2) 0.0000(2) -0.0032(3)
O1 0.0336(10) 0.0310(10) 0.0211(9) -0.0014(8) -0.0031(8) -0.0185(8)
N1 0.0228(10) 0.0182(10) 0.0168(10) -0.0037(8) -0.0001(8) -0.0068(8)
C34 0.0215(12) 0.0245(13) 0.0235(12) -0.0039(10) -0.0030(10) -0.0079(10)
C23 0.0189(11) 0.0185(11) 0.0160(11) -0.0015(9) -0.0027(9) -0.0071(9)
C29 0.0185(12) 0.0183(12) 0.0232(12) -0.0077(9) 0.0026(9) -0.0041(10)
C7 0.0232(13) 0.0280(14) 0.0208(12) -0.0044(10) -0.0027(10) -0.0050(11)
C24 0.0255(13) 0.0210(12) 0.0222(12) -0.0057(10) 0.0028(10) -0.0077(10)
C8 0.0197(12) 0.0209(12) 0.0210(12) -0.0072(9) 0.0001(9) -0.0047(10)
C35 0.0194(12) 0.0188(12) 0.0254(13) -0.0051(10) 0.0017(10) -0.0032(10)
C10 0.0207(12) 0.0225(12) 0.0209(12) -0.0001(10) -0.0023(10) -0.0078(10)
C9 0.0195(12) 0.0184(11) 0.0161(11) -0.0050(9) 0.0012(9) -0.0050(10)
C17 0.0253(13) 0.0216(12) 0.0131(11) 0.0011(9) -0.0007(9) -0.0038(10)
C41 0.0242(13) 0.0276(14) 0.0277(13) 0.0018(11) -0.0018(11) -0.0120(11)
C1 0.0312(14) 0.0236(13) 0.0224(12) -0.0009(10) -0.0001(10) -0.0127(11)
C46 0.0271(15) 0.0329(16) 0.0415(17) 0.0044(13) -0.0033(12) -0.0097(12)
C25 0.0311(15) 0.0354(15) 0.0249(13) -0.0053(11) 0.0054(11) -0.0149(13)
C36 0.0301(14) 0.0212(13) 0.0425(16) -0.0094(12) -0.0081(12) -0.0048(11)
C28 0.0275(14) 0.0224(13) 0.0309(14) -0.0030(11) 0.0070(11) -0.0056(11)
C33 0.0309(14) 0.0352(15) 0.0331(15) -0.0113(12) -0.0084(12) -0.0108(12)
C40 0.0298(14) 0.0280(14) 0.0282(14) -0.0005(11) -0.0046(11) -0.0102(12)
C11 0.0229(13) 0.0483(17) 0.0198(12) 0.0032(12) -0.0035(10) -0.0180(13)
C21 0.0306(15) 0.0437(18) 0.0347(16) -0.0011(13) -0.0105(13) -0.0085(14)
C3 0.0278(14) 0.0305(14) 0.0286(14) -0.0057(11) -0.0040(11) -0.0142(12)
C2 0.0340(15) 0.0316(15) 0.0326(15) -0.0027(12) -0.0019(12) -0.0195(13)
C18 0.0360(15) 0.0255(14) 0.0248(13) -0.0055(11) -0.0082(12) 0.0000(12)
C30 0.0435(17) 0.0268(14) 0.0262(13) -0.0062(11) 0.0075(12) -0.0190(13)
C19 0.0478(19) 0.0275(15) 0.0342(16) -0.0087(12) -0.0112(14) 0.0094(14)
C37 0.0351(16) 0.0262(15) 0.067(2) -0.0112(15) -0.0006(15) -0.0140(13)
C20 0.0325(16) 0.0425(18) 0.0318(16) -0.0015(13) -0.0087(13) 0.0077(14)
C22 0.0270(14) 0.0302(14) 0.0278(14) -0.0017(11) -0.0049(11) -0.0073(12)
C45 0.0316(16) 0.061(2) 0.0420(18) 0.0193(16) -0.0113(14) -0.0262(16)
C47 0.0344(15) 0.0277(14) 0.0265(14) -0.0095(11) 0.0053(11) -0.0067(12)
C26 0.0387(16) 0.0304(15) 0.0353(16) 0.0073(12) 0.0015(13) -0.0167(13)
C32 0.0334(15) 0.0342(16) 0.0532(19) -0.0203(14) -0.0011(13) -0.0171(13)
C6 0.0317(15) 0.0403(16) 0.0221(13) -0.0018(12) -0.0072(11) -0.0079(13)
C38 0.0458(19) 0.0223(15) 0.0510(19) 0.0029(13) 0.0030(15) -0.0117(14)
C39 0.0471(18) 0.0314(16) 0.0325(16) 0.0043(12) -0.0057(14) -0.0106(14)
C42 0.0327(16) 0.0466(19) 0.0498(19) -0.0217(15) 0.0053(14) -0.0186(14)
C27 0.0416(17) 0.0180(14) 0.0521(19) 0.0029(13) 0.0061(15) -0.0073(13)
C31 0.0468(18) 0.0300(16) 0.0507(19) -0.0111(14) 0.0081(15) -0.0240(14)
C12 0.0255(15) 0.063(2) 0.0241(14) -0.0071(14) 0.0011(11) -0.0085(14)
C4 0.0424(18) 0.053(2) 0.0429(18) -0.0040(15) -0.0123(14) -0.0295(16)
C52 0.0373(16) 0.0409(17) 0.0332(15) -0.0086(13) -0.0004(13) -0.0144(14)
C51 0.0322(16) 0.060(2) 0.0293(15) -0.0048(14) -0.0020(13) -0.0151(16)
C16 0.065(2) 0.081(3) 0.0279(16) 0.0089(16) -0.0070(15) -0.057(2)
C5 0.0422(18) 0.060(2) 0.0395(17) -0.0081(15) -0.0180(15) -0.0214(16)
C44 0.051(2) 0.080(3) 0.0409(18) -0.0007(18) -0.0059(16) -0.047(2)
C48 0.054(2) 0.0367(18) 0.0408(18) -0.0113(14) 0.0053(16) -0.0083(16)
C43 0.055(2) 0.075(3) 0.061(2) -0.032(2) 0.0055(18) -0.040(2)
C13 0.0283(17) 0.123(4) 0.0243(16) -0.014(2) 0.0032(13) -0.015(2)
C50 0.051(2) 0.062(2) 0.0371(18) -0.0196(17) 0.0099(15) -0.0204(19)
C15 0.092(3) 0.149(5) 0.034(2) 0.019(2) -0.008(2) -0.100(4)
C14 0.052(2) 0.177(6) 0.0236(17) -0.001(3) 0.0055(16) -0.070(3)
C49 0.069(3) 0.045(2) 0.053(2) -0.0204(18) 0.0135(19) -0.0098(19)
B1 0.062(3) 0.036(2) 0.0321(19) -0.0004(15) -0.0033(18) -0.0038(19)
F2 0.0870(19) 0.095(2) 0.0742(18) -0.0375(16) 0.0193(15) -0.0377(17)
F3 0.102(3) 0.238(6) 0.096(3) -0.052(3) 0.036(2) -0.032(3)
F1 0.089(5) 0.061(4) 0.205(10) -0.036(5) -0.104(7) 0.011(3)
F4 0.127(6) 0.026(2) 0.213(9) 0.008(4) -0.106(6) 0.010(3)
F1A 0.163(13) 0.036(5) 0.057(5) 0.026(4) -0.047(6) -0.050(7)
F4A 0.38(3) 0.103(10) 0.047(5) 0.041(5) -0.057(9) -0.177(15)

loop_
_atom_type_symbol
_atom_type_description
_atom_type_scat_dispersion_real
_atom_type_scat_dispersion_imag
_atom_type_scat_source
C C 0.0033 0.0016 'International Tables Vol C Tables 4.2.6.8 and 6.1.1.4'
H H 0.0000 0.0000 'International Tables Vol C Tables 4.2.6.8 and 6.1.1.4'
B B 0.0013 0.0007 'International Tables Vol C Tables 4.2.6.8 and 6.1.1.4'
N N 0.0061 0.0033 'International Tables Vol C Tables 4.2.6.8 and 6.1.1.4'
O O 0.0106 0.0060 'International Tables Vol C Tables 4.2.6.8 and 6.1.1.4'
F F 0.0171 0.0103 'International Tables Vol C Tables 4.2.6.8 and 6.1.1.4'
P P 0.1023 0.0942 'International Tables Vol C Tables 4.2.6.8 and 6.1.1.4'
Cu Cu 0.3201 1.2651 'International Tables Vol C Tables 4.2.6.8 and 6.1.1.4'

loop_
_geom_angle_atom_site_label_1
_geom_angle_atom_site_label_2
_geom_angle_atom_site_label_3
_geom_angle
_geom_angle_site_symmetry_1
_geom_angle_site_symmetry_3
_geom_angle_publ_flag
N1 Cu1 P1 111.10(6) . . ?
N1 Cu1 P2 115.28(6) . . ?
P1 Cu1 P2 126.62(2) . . ?
N1 Cu1 O1 75.35(7) . . ?
P1 Cu1 O1 108.34(5) . . ?
P2 Cu1 O1 107.62(5) . . ?
C23 P1 C29 105.76(11) . . ?
C23 P1 C17 102.28(11) . . ?
C29 P1 C17 102.78(11) . . ?
C23 P1 Cu1 112.92(8) . . ?
C29 P1 Cu1 114.37(8) . . ?
C17 P1 Cu1 117.26(8) . . ?
C47 P2 C41 101.91(13) . . ?
C47 P2 C35 103.93(12) . . ?
C41 P2 C35 104.32(12) . . ?
C47 P2 Cu1 117.92(10) . . ?
C41 P2 Cu1 118.11(9) . . ?
C35 P2 Cu1 109.00(8) . . ?
C10 O1 Cu1 108.57(15) . . ?
C9 N1 C1 118.9(2) . . ?
C9 N1 Cu1 118.47(16) . . ?
C1 N1 Cu1 122.00(16) . . ?
C29 C34 C33 119.6(2) . . ?
C29 C34 H34 120.2 . . ?
C33 C34 H34 120.2 . . ?
C28 C23 C24 119.0(2) . . ?
C28 C23 P1 118.93(19) . . ?
C24 C23 P1 122.04(18) . . ?
C34 C29 C30 119.5(2) . . ?
C34 C29 P1 123.52(19) . . ?
C30 C29 P1 117.0(2) . . ?
C6 C7 C8 120.5(3) . . ?
C6 C7 H7 119.8 . . ?
C8 C7 H7 119.8 . . ?
C25 C24 C23 120.4(2) . . ?
C25 C24 H24 119.8 . . ?
C23 C24 H24 119.8 . . ?
C7 C8 C9 125.0(2) . . ?
C7 C8 C3 118.5(2) . . ?
C9 C8 C3 116.5(2) . . ?
C40 C35 C36 118.8(2) . . ?
C40 C35 P2 122.74(19) . . ?
C36 C35 P2 118.3(2) . . ?
O1 C10 C11 120.1(2) . . ?
O1 C10 C9 117.9(2) . . ?
C11 C10 C9 121.7(2) . . ?
N1 C9 C8 123.3(2) . . ?
N1 C9 C10 111.7(2) . . ?
C8 C9 C10 125.0(2) . . ?
C18 C17 C22 119.2(2) . . ?
C18 C17 P1 123.6(2) . . ?
C22 C17 P1 117.3(2) . . ?
C42 C41 C46 119.4(3) . . ?
C42 C41 P2 118.2(2) . . ?
C46 C41 P2 122.4(2) . . ?
C2 C1 N1 122.3(2) . . ?
C2 C1 H1 118.8 . . ?
N1 C1 H1 118.8 . . ?
C45 C46 C41 119.6(3) . . ?
C45 C46 H46 120.2 . . ?
C41 C46 H46 120.2 . . ?
C24 C25 C26 120.2(3) . . ?
C24 C25 H25 119.9 . . ?
C26 C25 H25 119.9 . . ?
C37 C36 C35 120.5(3) . . ?
C37 C36 H36 119.8 . . ?
C35 C36 H36 119.8 . . ?
C27 C28 C23 120.0(3) . . ?
C27 C28 H28 120.0 . . ?
C23 C28 H28 120.0 . . ?
C32 C33 C34 120.4(3) . . ?
C32 C33 H33 119.8 . . ?
C34 C33 H33 119.8 . . ?
C39 C40 C35 120.5(3) . . ?
C39 C40 H40 119.7 . . ?
C35 C40 H40 119.7 . . ?
C16 C11 C12 120.4(3) . . ?
C16 C11 C10 119.6(3) . . ?
C12 C11 C10 119.4(3) . . ?
C20 C21 C22 120.6(3) . . ?
C20 C21 H21 119.7 . . ?
C22 C21 H21 119.7 . . ?
C2 C3 C4 122.5(3) . . ?
C2 C3 C8 118.5(2) . . ?
C4 C3 C8 119.1(3) . . ?
C1 C2 C3 120.5(2) . . ?
C1 C2 H2 119.8 . . ?
C3 C2 H2 119.8 . . ?
C17 C18 C19 120.2(3) . . ?
C17 C18 H18 119.9 . . ?
C19 C18 H18 119.9 . . ?
C31 C30 C29 120.1(3) . . ?
C31 C30 H30 119.9 . . ?
C29 C30 H30 119.9 . . ?
C20 C19 C18 120.6(3) . . ?
C20 C19 H19 119.7 . . ?
C18 C19 H19 119.7 . . ?
C36 C37 C38 120.4(3) . . ?
C36 C37 H37 119.8 . . ?
C38 C37 H37 119.8 . . ?
C19 C20 C21 119.5(3) . . ?
C19 C20 H20 120.3 . . ?
C21 C20 H20 120.3 . . ?
C21 C22 C17 120.0(3) . . ?
C21 C22 H22 120.0 . . ?
C17 C22 H22 120.0 . . ?
C46 C45 C44 120.4(3) . . ?
C46 C45 H45 119.8 . . ?
C44 C45 H45 119.8 . . ?
C52 C47 C48 118.3(3) . . ?
C52 C47 P2 118.6(2) . . ?
C48 C47 P2 122.5(2) . . ?
C27 C26 C25 119.9(3) . . ?
C27 C26 H26 120.0 . . ?
C25 C26 H26 120.0 . . ?
C31 C32 C33 120.1(3) . . ?
C31 C32 H32 120.0 . . ?
C33 C32 H32 120.0 . . ?
C7 C6 C5 120.7(3) . . ?
C7 C6 H6 119.6 . . ?
C5 C6 H6 119.6 . . ?
C39 C38 C37 119.7(3) . . ?
C39 C38 H38 120.2 . . ?
C37 C38 H38 120.2 . . ?
C38 C39 C40 120.2(3) . . ?
C38 C39 H39 119.9 . . ?
C40 C39 H39 119.9 . . ?
C43 C42 C41 120.7(3) . . ?
C43 C42 H42 119.7 . . ?
C41 C42 H42 119.7 . . ?
C26 C27 C28 120.5(3) . . ?
C26 C27 H27 119.8 . . ?
C28 C27 H27 119.8 . . ?
C32 C31 C30 120.3(3) . . ?
C32 C31 H31 119.9 . . ?
C30 C31 H31 119.9 . . ?
C13 C12 C11 118.8(4) . . ?
C13 C12 H12 120.6 . . ?
C11 C12 H12 120.6 . . ?
C5 C4 C3 120.7(3) . . ?
C5 C4 H4 119.7 . . ?
C3 C4 H4 119.7 . . ?
C47 C52 C51 121.3(3) . . ?
C47 C52 H52 119.4 . . ?
C51 C52 H52 119.4 . . ?
C50 C51 C52 119.8(3) . . ?
C50 C51 H51 120.1 . . ?
C52 C51 H51 120.1 . . ?
C11 C16 C15 119.1(4) . . ?
C11 C16 H16 120.4 . . ?
C15 C16 H16 120.4 . . ?
C4 C5 C6 120.4(3) . . ?
C4 C5 H5 119.8 . . ?
C6 C5 H5 119.8 . . ?
C43 C44 C45 119.7(3) . . ?
C43 C44 H44 120.1 . . ?
C45 C44 H44 120.2 . . ?
C49 C48 C47 120.0(3) . . ?
C49 C48 H48 120.0 . . ?
C47 C48 H48 120.0 . . ?
C44 C43 C42 120.1(4) . . ?
C44 C43 H43 119.9 . . ?
C42 C43 H43 119.9 . . ?
C14 C13 C12 120.5(4) . . ?
C14 C13 H13 119.8 . . ?
C12 C13 H13 119.8 . . ?
C51 C50 C49 121.1(3) . . ?
C51 C50 H50 119.5 . . ?
C49 C50 H50 119.5 . . ?
C14 C15 C16 120.2(4) . . ?
C14 C15 H15 119.9 . . ?
C16 C15 H15 119.9 . . ?
C13 C14 C15 120.9(3) . . ?
C13 C14 H14 119.5 . . ?
C15 C14 H14 119.5 . . ?
C50 C49 C48 119.4(4) . . ?
C50 C49 H49 120.3 . . ?
C48 C49 H49 120.3 . . ?
F4 B1 F1 123.3(6) . . ?
F4 B1 F2 122.0(5) . . ?
F1 B1 F2 106.0(6) . . ?
F2 B1 F4A 105.4(6) . . ?
F2 B1 F1A 123.8(7) . . ?
F4A B1 F1A 104.1(8) . . ?
F4 B1 F3 92.2(7) . . ?
F1 B1 F3 110.9(8) . . ?
F2 B1 F3 97.3(4) . . ?
F4A B1 F3 141.5(13) . . ?
F1A B1 F3 87.7(7) . . ?

loop_
_geom_bond_atom_site_label_1
_geom_bond_atom_site_label_2
_geom_bond_distance
_geom_bond_site_symmetry_2
_geom_bond_publ_flag
Cu1 N1 2.047(2) . ?
Cu1 P1 2.2555(7) . ?
Cu1 P2 2.2600(7) . ?
Cu1 O1 2.2752(18) . ?
P1 C23 1.817(2) . ?
P1 C29 1.824(2) . ?
P1 C17 1.832(3) . ?
P2 C47 1.814(3) . ?
P2 C41 1.824(3) . ?
P2 C35 1.828(3) . ?
O1 C10 1.226(3) . ?
N1 C9 1.331(3) . ?
N1 C1 1.365(3) . ?
C34 C29 1.390(3) . ?
C34 C33 1.396(3) . ?
C34 H34 0.9500 . ?
C23 C28 1.389(4) . ?
C23 C24 1.394(3) . ?
C29 C30 1.395(4) . ?
C7 C6 1.369(4) . ?
C7 C8 1.418(4) . ?
C7 H7 0.9500 . ?
C24 C25 1.381(4) . ?
C24 H24 0.9500 . ?
C8 C9 1.424(3) . ?
C8 C3 1.429(3) . ?
C35 C40 1.390(4) . ?
C35 C36 1.398(4) . ?
C10 C11 1.486(4) . ?
C10 C9 1.508(3) . ?
C17 C18 1.388(4) . ?
C17 C22 1.395(4) . ?
C41 C42 1.385(4) . ?
C41 C46 1.395(4) . ?
C1 C2 1.355(4) . ?
C1 H1 0.9500 . ?
C46 C45 1.387(4) . ?
C46 H46 0.9500 . ?
C25 C26 1.381(4) . ?
C25 H25 0.9500 . ?
C36 C37 1.373(4) . ?
C36 H36 0.9500 . ?
C28 C27 1.389(4) . ?
C28 H28 0.9500 . ?
C33 C32 1.377(4) . ?
C33 H33 0.9500 . ?
C40 C39 1.388(4) . ?
C40 H40 0.9500 . ?
C11 C16 1.383(4) . ?
C11 C12 1.397(4) . ?
C21 C20 1.384(5) . ?
C21 C22 1.388(4) . ?
C21 H21 0.9500 . ?
C3 C2 1.403(4) . ?
C3 C4 1.419(4) . ?
C2 H2 0.9500 . ?
C18 C19 1.391(4) . ?
C18 H18 0.9500 . ?
C30 C31 1.384(4) . ?
C30 H30 0.9500 . ?
C19 C20 1.374(5) . ?
C19 H19 0.9500 . ?
C37 C38 1.390(5) . ?
C37 H37 0.9500 . ?
C20 H20 0.9500 . ?
C22 H22 0.9500 . ?
C45 C44 1.393(5) . ?
C45 H45 0.9500 . ?
C47 C52 1.374(4) . ?
C47 C48 1.390(4) . ?
C26 C27 1.372(5) . ?
C26 H26 0.9500 . ?
C32 C31 1.379(5) . ?
C32 H32 0.9500 . ?
C6 C5 1.408(4) . ?
C6 H6 0.9500 . ?
C38 C39 1.379(5) . ?
C38 H38 0.9500 . ?
C39 H39 0.9500 . ?
C42 C43 1.384(4) . ?
C42 H42 0.9500 . ?
C27 H27 0.9500 . ?
C31 H31 0.9500 . ?
C12 C13 1.385(4) . ?
C12 H12 0.9500 . ?
C4 C5 1.360(5) . ?
C4 H4 0.9500 . ?
C52 C51 1.385(4) . ?
C52 H52 0.9500 . ?
C51 C50 1.331(5) . ?
C51 H51 0.9500 . ?
C16 C15 1.390(5) . ?
C16 H16 0.9500 . ?
C5 H5 0.9500 . ?
C44 C43 1.375(6) . ?
C44 H44 0.9500 . ?
C48 C49 1.387(5) . ?
C48 H48 0.9500 . ?
C43 H43 0.9500 . ?
C13 C14 1.362(7) . ?
C13 H13 0.9500 . ?
C50 C49 1.385(6) . ?
C50 H50 0.9500 . ?
C15 C14 1.366(8) . ?
C15 H15 0.9500 . ?
C14 H14 0.9500 . ?
C49 H49 0.9500 . ?
B1 F4 1.279(6) . ?
B1 F1 1.299(8) . ?
B1 F2 1.358(5) . ?
B1 F4A 1.381(10) . ?
B1 F1A 1.383(12) . ?
B1 F3 1.417(6) . ?

loop_
_geom_torsion_atom_site_label_1
_geom_torsion_atom_site_label_2
_geom_torsion_atom_site_label_3
_geom_torsion_atom_site_label_4
_geom_torsion
_geom_torsion_site_symmetry_1
_geom_torsion_site_symmetry_2
_geom_torsion_site_symmetry_3
_geom_torsion_site_symmetry_4
_geom_torsion_publ_flag
C29 P1 C23 C28 -115.5(2) . . . . ?
C17 P1 C23 C28 137.3(2) . . . . ?
Cu1 P1 C23 C28 10.3(2) . . . . ?
C29 P1 C23 C24 65.2(2) . . . . ?
C17 P1 C23 C24 -42.0(2) . . . . ?
Cu1 P1 C23 C24 -168.96(17) . . . . ?
C33 C34 C29 C30 0.9(4) . . . . ?
C33 C34 C29 P1 178.7(2) . . . . ?
C23 P1 C29 C34 4.0(2) . . . . ?
C17 P1 C29 C34 110.9(2) . . . . ?
Cu1 P1 C29 C34 -120.9(2) . . . . ?
C23 P1 C29 C30 -178.2(2) . . . . ?
C17 P1 C29 C30 -71.3(2) . . . . ?
Cu1 P1 C29 C30 56.9(2) . . . . ?
C28 C23 C24 C25 0.3(4) . . . . ?
P1 C23 C24 C25 179.6(2) . . . . ?
C6 C7 C8 C9 178.3(3) . . . . ?
C6 C7 C8 C3 -3.5(4) . . . . ?
C47 P2 C35 C40 115.5(2) . . . . ?
C41 P2 C35 C40 9.0(3) . . . . ?
Cu1 P2 C35 C40 -118.0(2) . . . . ?
C47 P2 C35 C36 -70.4(2) . . . . ?
C41 P2 C35 C36 -176.8(2) . . . . ?
Cu1 P2 C35 C36 56.2(2) . . . . ?
Cu1 O1 C10 C11 -142.7(2) . . . . ?
Cu1 O1 C10 C9 31.1(3) . . . . ?
C1 N1 C9 C8 3.4(4) . . . . ?
Cu1 N1 C9 C8 -167.77(18) . . . . ?
C1 N1 C9 C10 -177.8(2) . . . . ?
Cu1 N1 C9 C10 11.1(3) . . . . ?
C7 C8 C9 N1 175.3(2) . . . . ?
C3 C8 C9 N1 -3.0(4) . . . . ?
C7 C8 C9 C10 -3.4(4) . . . . ?
C3 C8 C9 C10 178.3(2) . . . . ?
O1 C10 C9 N1 -30.3(3) . . . . ?
C11 C10 C9 N1 143.3(2) . . . . ?
O1 C10 C9 C8 148.5(2) . . . . ?
C11 C10 C9 C8 -37.9(4) . . . . ?
C23 P1 C17 C18 110.3(2) . . . . ?
C29 P1 C17 C18 0.8(3) . . . . ?
Cu1 P1 C17 C18 -125.6(2) . . . . ?
C23 P1 C17 C22 -68.7(2) . . . . ?
C29 P1 C17 C22 -178.2(2) . . . . ?
Cu1 P1 C17 C22 55.4(2) . . . . ?
C47 P2 C41 C42 140.7(2) . . . . ?
C35 P2 C41 C42 -111.4(2) . . . . ?
Cu1 P2 C41 C42 9.7(3) . . . . ?
C47 P2 C41 C46 -39.9(3) . . . . ?
C35 P2 C41 C46 68.0(3) . . . . ?
Cu1 P2 C41 C46 -170.8(2) . . . . ?
C9 N1 C1 C2 -1.6(4) . . . . ?
Cu1 N1 C1 C2 169.2(2) . . . . ?
C42 C41 C46 C45 2.0(4) . . . . ?
P2 C41 C46 C45 -177.5(2) . . . . ?
C23 C24 C25 C26 -0.1(4) . . . . ?
C40 C35 C36 C37 0.0(4) . . . . ?
P2 C35 C36 C37 -174.4(2) . . . . ?
C24 C23 C28 C27 0.0(4) . . . . ?
P1 C23 C28 C27 -179.3(2) . . . . ?
C29 C34 C33 C32 -0.4(4) . . . . ?
C36 C35 C40 C39 0.4(4) . . . . ?
P2 C35 C40 C39 174.6(2) . . . . ?
O1 C10 C11 C16 -35.7(4) . . . . ?
C9 C10 C11 C16 150.8(3) . . . . ?
O1 C10 C11 C12 135.2(3) . . . . ?
C9 C10 C11 C12 -38.3(4) . . . . ?
C7 C8 C3 C2 -177.5(2) . . . . ?
C9 C8 C3 C2 0.9(4) . . . . ?
C7 C8 C3 C4 3.3(4) . . . . ?
C9 C8 C3 C4 -178.3(3) . . . . ?
N1 C1 C2 C3 -0.4(4) . . . . ?
C4 C3 C2 C1 179.9(3) . . . . ?
C8 C3 C2 C1 0.7(4) . . . . ?
C22 C17 C18 C19 0.3(4) . . . . ?
P1 C17 C18 C19 -178.7(2) . . . . ?
C34 C29 C30 C31 -1.1(4) . . . . ?
P1 C29 C30 C31 -179.1(2) . . . . ?
C17 C18 C19 C20 0.6(5) . . . . ?
C35 C36 C37 C38 -0.2(5) . . . . ?
C18 C19 C20 C21 -0.5(5) . . . . ?
C22 C21 C20 C19 -0.4(5) . . . . ?
C20 C21 C22 C17 1.3(4) . . . . ?
C18 C17 C22 C21 -1.2(4) . . . . ?
P1 C17 C22 C21 177.8(2) . . . . ?
C41 C46 C45 C44 -0.3(5) . . . . ?
C41 P2 C47 C52 -81.3(3) . . . . ?
C35 P2 C47 C52 170.5(2) . . . . ?
Cu1 P2 C47 C52 49.7(3) . . . . ?
C41 P2 C47 C48 90.0(3) . . . . ?
C35 P2 C47 C48 -18.3(3) . . . . ?
Cu1 P2 C47 C48 -139.0(3) . . . . ?
C24 C25 C26 C27 -0.5(5) . . . . ?
C34 C33 C32 C31 0.2(5) . . . . ?
C8 C7 C6 C5 0.9(4) . . . . ?
C36 C37 C38 C39 0.0(5) . . . . ?
C37 C38 C39 C40 0.5(5) . . . . ?
C35 C40 C39 C38 -0.7(5) . . . . ?
C46 C41 C42 C43 -1.5(5) . . . . ?
P2 C41 C42 C43 178.0(3) . . . . ?
C25 C26 C27 C28 0.8(5) . . . . ?
C23 C28 C27 C26 -0.6(5) . . . . ?
C33 C32 C31 C30 -0.5(5) . . . . ?
C29 C30 C31 C32 1.0(5) . . . . ?
C16 C11 C12 C13 2.1(4) . . . . ?
C10 C11 C12 C13 -168.7(3) . . . . ?
C2 C3 C4 C5 -179.8(3) . . . . ?
C8 C3 C4 C5 -0.6(5) . . . . ?
C48 C47 C52 C51 4.7(5) . . . . ?
P2 C47 C52 C51 176.3(2) . . . . ?
C47 C52 C51 C50 -3.1(5) . . . . ?
C12 C11 C16 C15 0.4(5) . . . . ?
C10 C11 C16 C15 171.2(3) . . . . ?
C3 C4 C5 C6 -2.1(5) . . . . ?
C7 C6 C5 C4 1.9(5) . . . . ?
C46 C45 C44 C43 -1.9(5) . . . . ?
C52 C47 C48 C49 -3.6(5) . . . . ?
P2 C47 C48 C49 -174.9(3) . . . . ?
C45 C44 C43 C42 2.5(6) . . . . ?
C41 C42 C43 C44 -0.8(6) . . . . ?
C11 C12 C13 C14 -2.5(5) . . . . ?
C52 C51 C50 C49 0.4(5) . . . . ?
C11 C16 C15 C14 -2.6(6) . . . . ?
C12 C13 C14 C15 0.4(6) . . . . ?
C16 C15 C14 C13 2.2(7) . . . . ?
C51 C50 C49 C48 0.6(6) . . . . ?
C47 C48 C49 C50 1.1(6) . . . . ?
